data_2238913
loop_
_publ_author_name
'Inglebert, S. Antony'
'Kamalraja, Jayabal'
'Sethusankar, K.'
'Vasuki, Gnanasambandam'

_publ_section_title
;
 2-Amino-6-(piperidin-1-yl)-4-<i>p</i>-tolylpyridine-3,5-dicarbonitrile
;
_journal_coeditor_code RK2416
_journal_issue 12
_journal_name_full 'Acta Crystallographica Section E'
_journal_page_first o1807
_journal_paper_doi 10.1107/S1600536813030845
_journal_volume 69
_journal_year 2013
_chemical_formula_iupac 'C19 H19 N5'
_chemical_formula_moiety 'C19 H19 N5'
_chemical_formula_sum 'C19 H19 N5'
_chemical_formula_weight 317.39
_chemical_name_systematic
;
2-Amino-6-(piperidin-1-yl)-4-<i>p</i>-tolylpyridine-3,5-dicarbonitrile
;
_space_group_IT_number 14
_symmetry_cell_setting monoclinic
_symmetry_space_group_name_Hall '-P 2yn'
_symmetry_space_group_name_H-M 'P 1 21/n 1'
_atom_sites_solution_hydrogens geom
_atom_sites_solution_primary direct
_atom_sites_solution_secondary difmap
_audit_creation_method SHELXL97
_cell_angle_alpha 90.00
_cell_angle_beta 107.196(8)
_cell_angle_gamma 90.00
_cell_formula_units_Z 4
_cell_length_a 14.8695(12)
_cell_length_b 7.7350(6)
_cell_length_c 15.2791(13)
_cell_measurement_reflns_used 3705
_cell_measurement_temperature 295(2)
_cell_measurement_theta_max 27.50
_cell_measurement_theta_min 2.79
_cell_volume 1678.8(2)
_computing_cell_refinement '<i>SAINT</i> (Bruker, 2008)'
_computing_data_collection '<i>APEX2</i> (Bruker, 2008)'
_computing_data_reduction '<i>SAINT</i> (Bruker, 2008)'
_computing_molecular_graphics
;
<i>ORTEP3</i> for Windows (Farrugia, 2012) and
<i>Mercury</i> (Macrae <i>et al.</i>, 2008)
;
_computing_publication_material
;
<i>SHELXL97</i> (Sheldrick, 2008) and <i>PLATON</i> (Spek, 2009)
;
_computing_structure_refinement '<i>SHELXL97</i> (Sheldrick, 2008)'
_computing_structure_solution '<i>SHELXS97</i> (Sheldrick, 2008)'
_diffrn_ambient_temperature 295(2)
_diffrn_measured_fraction_theta_full 0.963
_diffrn_measured_fraction_theta_max 0.963
_diffrn_measurement_device_type 'Bruker Kappa APEXII CCD'
_diffrn_measurement_method '\w and \f scans'
_diffrn_radiation_monochromator graphite
_diffrn_radiation_source 'fine--focus sealed tube'
_diffrn_radiation_type MoK\a
_diffrn_radiation_wavelength 0.71073
_diffrn_reflns_av_R_equivalents 0.0564
_diffrn_reflns_av_sigmaI/netI 0.1316
_diffrn_reflns_limit_h_max 8
_diffrn_reflns_limit_h_min -19
_diffrn_reflns_limit_k_max 9
_diffrn_reflns_limit_k_min -10
_diffrn_reflns_limit_l_max 19
_diffrn_reflns_limit_l_min -19
_diffrn_reflns_number 7726
_diffrn_reflns_theta_full 27.50
_diffrn_reflns_theta_max 27.50
_diffrn_reflns_theta_min 2.79
_diffrn_standards_decay_% 0
_exptl_absorpt_coefficient_mu 0.078
_exptl_absorpt_correction_T_max 0.981
_exptl_absorpt_correction_T_min 0.972
_exptl_absorpt_correction_type multi-scan
_exptl_absorpt_process_details '(<i>SADABS</i>; Bruker, 2008)'
_exptl_crystal_colour colourless
_exptl_crystal_density_diffrn 1.256
_exptl_crystal_density_method 'not measured'
_exptl_crystal_description block
_exptl_crystal_F_000 672
_exptl_crystal_size_max 0.37
_exptl_crystal_size_mid 0.30
_exptl_crystal_size_min 0.25
_refine_diff_density_max 0.183
_refine_diff_density_min -0.286
_refine_ls_extinction_method none
_refine_ls_goodness_of_fit_ref 0.768
_refine_ls_hydrogen_treatment constr
_refine_ls_matrix_type full
_refine_ls_number_parameters 218
_refine_ls_number_reflns 3705
_refine_ls_number_restraints 0
_refine_ls_restrained_S_all 0.768
_refine_ls_R_factor_all 0.1573
_refine_ls_R_factor_gt 0.0597
_refine_ls_shift/su_max 0.000
_refine_ls_shift/su_mean 0.000
_refine_ls_structure_factor_coef Fsqd
_refine_ls_weighting_details 'calc w=1/[\s^2^(Fo^2^)+(0.0680P)^2^+0.0452P] where P=(Fo^2^+2Fc^2^)/3'
_refine_ls_weighting_scheme calc
_refine_ls_wR_factor_gt 0.1284
_refine_ls_wR_factor_ref 0.1478
_reflns_number_gt 1346
_reflns_number_total 3705
_reflns_threshold_expression I>2\s(I)
_cod_data_source_file rk2416.cif
_cod_data_source_block I
_cod_original_sg_symbol_Hall '-p 2yn'
_cod_original_sg_symbol_H-M 'P 21/n'
_cod_database_code 2238913

loop_
_symmetry_equiv_pos_as_xyz
'x, y, z'
'-x+1/2, y+1/2, -z+1/2'
'-x, -y, -z'
'x-1/2, -y-1/2, z-1/2'

loop_
_atom_site_type_symbol
_atom_site_label
_atom_site_fract_x
_atom_site_fract_y
_atom_site_fract_z
_atom_site_U_iso_or_equiv
_atom_site_adp_type
_atom_site_calc_flag
_atom_site_refinement_flags
_atom_site_occupancy
_atom_site_symmetry_multiplicity
C C1 0.18652(19) 0.6347(4) -0.1252(2) 0.0608(9) Uani d . 1 1
H H1A 0.2077 0.5189 -0.1334 0.073 Uiso calc R 1 1
H H1B 0.2152 0.6684 -0.0619 0.073 Uiso calc R 1 1
C C2 0.2160(2) 0.7592(4) -0.1883(3) 0.0738(10) Uani d . 1 1
H H2A 0.2834 0.7499 -0.1776 0.089 Uiso calc R 1 1
H H2B 0.2025 0.8763 -0.1733 0.089 Uiso calc R 1 1
C C3 0.1661(3) 0.7255(4) -0.2895(3) 0.0804(11) Uani d . 1 1
H H3A 0.1796 0.8190 -0.3261 0.097 Uiso calc R 1 1
H H3B 0.1895 0.6189 -0.3083 0.097 Uiso calc R 1 1
C C4 0.0606(2) 0.7120(4) -0.3062(2) 0.0694(9) Uani d . 1 1
H H4A 0.0355 0.8241 -0.2971 0.083 Uiso calc R 1 1
H H4B 0.0305 0.6762 -0.3689 0.083 Uiso calc R 1 1
C C5 0.0396(2) 0.5832(4) -0.24158(19) 0.0541(8) Uani d . 1 1
H H5A -0.0280 0.5735 -0.2534 0.065 Uiso calc R 1 1
H H5B 0.0636 0.4707 -0.2516 0.065 Uiso calc R 1 1
C C6 0.03918(17) 0.6941(3) -0.08729(18) 0.0377(6) Uani d . 1 1
C C7 -0.06080(18) 0.7199(3) -0.10909(17) 0.0393(7) Uani d . 1 1
C C8 -0.09990(17) 0.7577(3) -0.03913(17) 0.0371(6) Uani d . 1 1
C C9 -0.04006(17) 0.7845(3) 0.04943(17) 0.0390(6) Uani d . 1 1
C C10 0.05840(18) 0.7707(3) 0.06310(18) 0.0423(7) Uani d . 1 1
C C11 -0.07316(18) 0.8218(4) 0.1260(2) 0.0469(7) Uani d . 1 1
C C12 -0.1223(2) 0.7317(4) -0.2007(2) 0.0501(7) Uani d . 1 1
C C13 -0.20408(17) 0.7636(3) -0.05558(17) 0.0389(7) Uani d . 1 1
C C14 -0.25728(18) 0.6183(3) -0.09053(18) 0.0480(7) Uani d . 1 1
H H14 -0.2291 0.5234 -0.1090 0.058 Uiso calc R 1 1
C C15 -0.35192(19) 0.6144(4) -0.09781(19) 0.0503(8) Uani d . 1 1
H H15 -0.3865 0.5158 -0.1212 0.060 Uiso calc R 1 1
C C16 -0.39660(18) 0.7517(4) -0.07161(18) 0.0457(7) Uani d . 1 1
C C17 -0.34374(19) 0.8981(4) -0.04005(19) 0.0530(8) Uani d . 1 1
H H17 -0.3729 0.9948 -0.0245 0.064 Uiso calc R 1 1
C C18 -0.24811(19) 0.9038(4) -0.03101(19) 0.0510(8) Uani d . 1 1
H H18 -0.2137 1.0029 -0.0082 0.061 Uiso calc R 1 1
C C19 -0.49842(18) 0.7409(4) -0.0753(2) 0.0621(9) Uani d . 1 1
H H19A -0.5336 0.6874 -0.1317 0.093 Uiso calc R 1 1
H H19B -0.5224 0.8552 -0.0719 0.093 Uiso calc R 1 1
H H19C -0.5044 0.6734 -0.0246 0.093 Uiso calc R 1 1
N N1 0.09533(14) 0.7257(3) -0.00185(15) 0.0435(6) Uani d . 1 1
N N2 0.08305(15) 0.6368(3) -0.14634(15) 0.0494(6) Uani d . 1 1
N N3 -0.17316(17) 0.7510(3) -0.27279(18) 0.0718(8) Uani d . 1 1
N N4 -0.09375(18) 0.8519(3) 0.19069(18) 0.0690(8) Uani d . 1 1
N N5 0.11881(16) 0.8013(3) 0.14709(15) 0.0639(7) Uani d . 1 1
H H5C 0.1785 0.7910 0.1561 0.077 Uiso calc R 1 1
H H5D 0.0976 0.8310 0.1915 0.077 Uiso calc R 1 1

loop_
_atom_site_aniso_label
_atom_site_aniso_U_11
_atom_site_aniso_U_22
_atom_site_aniso_U_33
_atom_site_aniso_U_12
_atom_site_aniso_U_13
_atom_site_aniso_U_23
C1 0.0354(18) 0.091(2) 0.051(2) 0.0125(16) 0.0047(15) -0.0054(17)
C2 0.0436(19) 0.088(2) 0.091(3) -0.0040(17) 0.0231(19) -0.004(2)
C3 0.081(3) 0.096(3) 0.072(3) 0.000(2) 0.034(2) 0.015(2)
C4 0.073(2) 0.084(2) 0.045(2) 0.0123(18) 0.0078(18) 0.0084(17)
C5 0.0489(18) 0.0681(19) 0.0394(18) 0.0019(15) 0.0037(14) -0.0112(15)
C6 0.0289(15) 0.0466(15) 0.0312(16) -0.0013(12) -0.0008(12) -0.0032(13)
C7 0.0308(14) 0.0550(17) 0.0243(15) -0.0002(13) -0.0041(12) 0.0013(12)
C8 0.0289(14) 0.0418(15) 0.0321(15) -0.0006(12) -0.0043(12) 0.0029(12)
C9 0.0305(14) 0.0521(16) 0.0287(16) 0.0030(13) 0.0001(12) 0.0008(13)
C10 0.0328(15) 0.0516(16) 0.0308(16) 0.0012(13) -0.0086(13) 0.0005(13)
C11 0.0366(17) 0.0588(17) 0.0363(18) 0.0075(14) -0.0032(14) 0.0022(15)
C12 0.0346(16) 0.073(2) 0.0365(17) -0.0008(15) 0.0006(13) -0.0015(15)
C13 0.0291(14) 0.0505(16) 0.0302(15) 0.0044(13) -0.0018(11) 0.0026(13)
C14 0.0348(17) 0.0562(18) 0.0464(19) -0.0003(15) 0.0018(14) -0.0069(14)
C15 0.0346(17) 0.0627(19) 0.0467(19) -0.0072(15) 0.0013(14) -0.0071(15)
C16 0.0298(15) 0.0728(19) 0.0286(16) -0.0015(16) -0.0005(12) 0.0051(15)
C17 0.0378(18) 0.069(2) 0.048(2) 0.0125(16) 0.0066(14) -0.0023(15)
C18 0.0380(17) 0.0588(18) 0.0479(19) -0.0024(15) -0.0002(14) -0.0071(15)
C19 0.0348(16) 0.103(2) 0.045(2) -0.0013(16) 0.0072(14) -0.0007(17)
N1 0.0292(12) 0.0603(14) 0.0322(14) 0.0019(11) -0.0043(10) -0.0048(11)
N2 0.0321(13) 0.0779(16) 0.0332(14) 0.0014(12) 0.0019(11) -0.0058(12)
N3 0.0418(15) 0.122(2) 0.0382(16) 0.0048(15) -0.0092(12) 0.0035(15)
N4 0.069(2) 0.095(2) 0.0407(17) 0.0215(15) 0.0134(15) 0.0021(15)
N5 0.0350(13) 0.1071(19) 0.0366(15) 0.0111(13) -0.0094(11) -0.0156(14)

loop_
_atom_type_symbol
_atom_type_description
_atom_type_scat_dispersion_real
_atom_type_scat_dispersion_imag
_atom_type_scat_source
C C 0.0033 0.0016 'International Tables Vol C Tables 4.2.6.8 and 6.1.1.4'
H H 0.0000 0.0000 'International Tables Vol C Tables 4.2.6.8 and 6.1.1.4'
N N 0.0061 0.0033 'International Tables Vol C Tables 4.2.6.8 and 6.1.1.4'

loop_
_geom_angle_atom_site_label_1
_geom_angle_atom_site_label_2
_geom_angle_atom_site_label_3
_geom_angle
N2 C1 C2 109.4(2)
N2 C1 H1A 109.8
C2 C1 H1A 109.8
N2 C1 H1B 109.8
C2 C1 H1B 109.8
H1A C1 H1B 108.2
C1 C2 C3 113.0(3)
C1 C2 H2A 109.0
C3 C2 H2A 109.0
C1 C2 H2B 109.0
C3 C2 H2B 109.0
H2A C2 H2B 107.8
C4 C3 C2 110.4(3)
C4 C3 H3A 109.6
C2 C3 H3A 109.6
C4 C3 H3B 109.6
C2 C3 H3B 109.6
H3A C3 H3B 108.1
C5 C4 C3 110.0(3)
C5 C4 H4A 109.7
C3 C4 H4A 109.7
C5 C4 H4B 109.7
C3 C4 H4B 109.7
H4A C4 H4B 108.2
N2 C5 C4 110.5(2)
N2 C5 H5A 109.6
C4 C5 H5A 109.6
N2 C5 H5B 109.6
C4 C5 H5B 109.6
H5A C5 H5B 108.1
N2 C6 N1 115.3(2)
N2 C6 C7 124.6(2)
N1 C6 C7 120.1(2)
C8 C7 C12 116.6(2)
C8 C7 C6 119.3(2)
C12 C7 C6 123.6(3)
C7 C8 C9 119.0(2)
C7 C8 C13 121.7(2)
C9 C8 C13 119.3(2)
C8 C9 C10 117.7(2)
C8 C9 C11 123.3(2)
C10 C9 C11 119.0(2)
N1 C10 N5 117.0(2)
N1 C10 C9 123.4(2)
N5 C10 C9 119.5(3)
N4 C11 C9 175.6(3)
N3 C12 C7 175.8(3)
C18 C13 C14 118.7(2)
C18 C13 C8 122.1(2)
C14 C13 C8 119.0(2)
C15 C14 C13 120.1(3)
C15 C14 H14 120.0
C13 C14 H14 120.0
C16 C15 C14 122.0(3)
C16 C15 H15 119.0
C14 C15 H15 119.0
C15 C16 C17 117.5(2)
C15 C16 C19 121.0(3)
C17 C16 C19 121.5(3)
C16 C17 C18 121.4(3)
C16 C17 H17 119.3
C18 C17 H17 119.3
C13 C18 C17 120.3(3)
C13 C18 H18 119.9
C17 C18 H18 119.9
C16 C19 H19A 109.5
C16 C19 H19B 109.5
H19A C19 H19B 109.5
C16 C19 H19C 109.5
H19A C19 H19C 109.5
H19B C19 H19C 109.5
C10 N1 C6 120.1(2)
C6 N2 C5 127.2(2)
C6 N2 C1 122.8(2)
C5 N2 C1 109.8(2)
C10 N5 H5C 120.0
C10 N5 H5D 120.0
H5C N5 H5D 120.0

loop_
_geom_bond_atom_site_label_1
_geom_bond_atom_site_label_2
_geom_bond_distance
C1 N2 1.476(3)
C1 C2 1.516(4)
C1 H1A 0.9700
C1 H1B 0.9700
C2 C3 1.528(4)
C2 H2A 0.9700
C2 H2B 0.9700
C3 C4 1.517(4)
C3 H3A 0.9700
C3 H3B 0.9700
C4 C5 1.498(4)
C4 H4A 0.9700
C4 H4B 0.9700
C5 N2 1.467(3)
C5 H5A 0.9700
C5 H5B 0.9700
C6 N2 1.336(3)
C6 N1 1.348(3)
C6 C7 1.438(3)
C7 C8 1.390(3)
C7 C12 1.431(4)
C8 C9 1.398(3)
C8 C13 1.495(3)
C9 C10 1.420(3)
C9 C11 1.426(4)
C10 N1 1.315(3)
C10 N5 1.352(3)
C11 N4 1.142(3)
C12 N3 1.147(3)
C13 C18 1.375(3)
C13 C14 1.388(3)
C14 C15 1.379(3)
C14 H14 0.9300
C15 C16 1.374(4)
C15 H15 0.9300
C16 C17 1.381(4)
C16 C19 1.501(4)
C17 C18 1.388(4)
C17 H17 0.9300
C18 H18 0.9300
C19 H19A 0.9600
C19 H19B 0.9600
C19 H19C 0.9600
N5 H5C 0.8600
N5 H5D 0.8600

loop_
_geom_hbond_atom_site_label_D
_geom_hbond_atom_site_label_H
_geom_hbond_atom_site_label_A
_geom_hbond_site_symmetry_A
_geom_hbond_distance_DH
_geom_hbond_distance_HA
_geom_hbond_distance_DA
_geom_hbond_angle_DHA
N5 H5C N3 4_676 0.86 2.18 2.999(4) 160
C2 H2B N4 3_575 0.97 2.62 3.509(4) 153
C19 H19A N4 4_575 0.96 2.61 3.509(4) 156

loop_
_geom_torsion_atom_site_label_1
_geom_torsion_atom_site_label_2
_geom_torsion_atom_site_label_3
_geom_torsion_atom_site_label_4
_geom_torsion
N2 C1 C2 C3 -53.8(3)
C1 C2 C3 C4 50.1(4)
C2 C3 C4 C5 -52.2(4)
C3 C4 C5 N2 60.4(3)
N2 C6 C7 C8 171.4(2)
N1 C6 C7 C8 -7.6(4)
N2 C6 C7 C12 -17.2(4)
N1 C6 C7 C12 163.8(2)
C12 C7 C8 C9 -166.5(2)
C6 C7 C8 C9 5.6(4)
C12 C7 C8 C13 15.9(4)
C6 C7 C8 C13 -172.1(2)
C7 C8 C9 C10 -0.3(3)
C13 C8 C9 C10 177.4(2)
C7 C8 C9 C11 -179.2(2)
C13 C8 C9 C11 -1.5(4)
C8 C9 C10 N1 -3.6(4)
C11 C9 C10 N1 175.4(2)
C8 C9 C10 N5 177.9(2)
C11 C9 C10 N5 -3.1(4)
C7 C8 C13 C18 -127.4(3)
C9 C8 C13 C18 55.0(3)
C7 C8 C13 C14 57.5(3)
C9 C8 C13 C14 -120.1(3)
C18 C13 C14 C15 -1.7(4)
C8 C13 C14 C15 173.6(2)
C13 C14 C15 C16 0.2(4)
C14 C15 C16 C17 2.1(4)
C14 C15 C16 C19 -176.6(3)
C15 C16 C17 C18 -2.9(4)
C19 C16 C17 C18 175.7(3)
C14 C13 C18 C17 0.8(4)
C8 C13 C18 C17 -174.3(3)
C16 C17 C18 C13 1.5(4)
N5 C10 N1 C6 -179.7(2)
C9 C10 N1 C6 1.7(4)
N2 C6 N1 C10 -175.2(2)
C7 C6 N1 C10 3.9(4)
N1 C6 N2 C5 176.4(2)
C7 C6 N2 C5 -2.6(4)
N1 C6 N2 C1 -9.6(4)
C7 C6 N2 C1 171.4(2)
C4 C5 N2 C6 109.7(3)
C4 C5 N2 C1 -64.9(3)
C2 C1 N2 C6 -114.6(3)
C2 C1 N2 C5 60.3(3)
